data_4028695
loop_
_publ_author_name
'Kiran Indukuri'
'R. Unnava'
'Manash J. Deka'
'Anil K. Saikia'

_publ_section_title
;
 Stereoselective Synthesis of Amido and Phenyl Azabicyclic Derivatives via
 a Tandem Aza Prins-Ritter/Friedel-Crafts Type Reaction of Endocyclic
 N-Acyliminium Ions
;
_journal_name_full 'Journal of Organic Chemistry'
_journal_page_first 10629
_journal_page_last 10641
_journal_paper_doi 10.1021/jo401450j
_journal_volume 78
_journal_year 2013
_chemical_formula_sum 'C17 H22 N2 O2'
_chemical_formula_weight 286.37
_chemical_name_systematic
; 
 ? 
;
_space_group_IT_number 61
_symmetry_cell_setting orthorhombic
_symmetry_space_group_name_Hall '-P 2ac 2ab'
_symmetry_space_group_name_H-M 'P b c a'
_atom_sites_solution_hydrogens geom
_atom_sites_solution_primary direct
_atom_sites_solution_secondary difmap
_audit_creation_method SHELXL-97
_cell_angle_alpha 90.00
_cell_angle_beta 90.00
_cell_angle_gamma 90.00
_cell_formula_units_Z 8
_cell_length_a 14.0817(14)
_cell_length_b 9.5974(10)
_cell_length_c 23.030(2)
_cell_measurement_reflns_used 9956
_cell_measurement_temperature 296(2)
_cell_measurement_theta_max 21.63
_cell_measurement_theta_min 2.01
_cell_volume 3112.5(5)
_computing_structure_refinement 'SHELXL-97 (Sheldrick, 1997)'
_computing_structure_solution 'SHELXS-97 (Sheldrick, 1990)'
_diffrn_ambient_temperature 296(2)
_diffrn_measured_fraction_theta_full 0.992
_diffrn_measured_fraction_theta_max 0.992
_diffrn_radiation_monochromator graphite
_diffrn_radiation_source 'fine-focus sealed tube'
_diffrn_radiation_type MoK\a
_diffrn_radiation_wavelength 0.71073
_diffrn_reflns_av_R_equivalents 0.0257
_diffrn_reflns_av_sigmaI/netI 0.0150
_diffrn_reflns_limit_h_max 17
_diffrn_reflns_limit_h_min -17
_diffrn_reflns_limit_k_max 11
_diffrn_reflns_limit_k_min -11
_diffrn_reflns_limit_l_max 27
_diffrn_reflns_limit_l_min -27
_diffrn_reflns_number 34737
_diffrn_reflns_theta_full 25.49
_diffrn_reflns_theta_max 25.49
_diffrn_reflns_theta_min 1.77
_exptl_absorpt_coefficient_mu 0.081
_exptl_absorpt_correction_T_max 0.986
_exptl_absorpt_correction_T_min 0.979
_exptl_absorpt_correction_type multi-scan
_exptl_absorpt_process_details multi-scan
_exptl_crystal_colour colour-less
_exptl_crystal_density_diffrn 1.222
_exptl_crystal_description block
_exptl_crystal_F_000 1232
_exptl_crystal_size_max 0.26
_exptl_crystal_size_mid 0.22
_exptl_crystal_size_min 0.18
_refine_diff_density_max 0.160
_refine_diff_density_min -0.194
_refine_diff_density_rms 0.043
_refine_ls_extinction_method none
_refine_ls_goodness_of_fit_ref 1.137
_refine_ls_hydrogen_treatment none
_refine_ls_matrix_type full
_refine_ls_number_parameters 195
_refine_ls_number_reflns 2869
_refine_ls_number_restraints 0
_refine_ls_restrained_S_all 1.137
_refine_ls_R_factor_all 0.0558
_refine_ls_R_factor_gt 0.0430
_refine_ls_shift/su_max 0.000
_refine_ls_shift/su_mean 0.000
_refine_ls_structure_factor_coef Fsqd
_refine_ls_weighting_details 'calc w=1/[\s^2^(Fo^2^)+(0.1000P)^2^+0.0000P] where P=(Fo^2^+2Fc^2^)/3'
_refine_ls_weighting_scheme calc
_refine_ls_wR_factor_gt 0.1363
_refine_ls_wR_factor_ref 0.1489
_reflns_number_gt 2274
_reflns_number_total 2869
_reflns_threshold_expression >2sigma(I)
_cod_data_source_file jo401450j_si_003.cif
_cod_data_source_block kir1
_cod_database_code 4028695

loop_
_symmetry_equiv_pos_as_xyz
'x, y, z'
'-x+1/2, -y, z+1/2'
'-x, y+1/2, -z+1/2'
'x+1/2, -y+1/2, -z'
'-x, -y, -z'
'x-1/2, y, -z-1/2'
'x, -y-1/2, z-1/2'
'-x-1/2, y-1/2, z'

loop_
_atom_site_label
_atom_site_type_symbol
_atom_site_fract_x
_atom_site_fract_y
_atom_site_fract_z
_atom_site_U_iso_or_equiv
_atom_site_adp_type
_atom_site_occupancy
_atom_site_symmetry_multiplicity
_atom_site_calc_flag
_atom_site_refinement_flags
C10 C 0.64352(10) -0.02659(15) 0.40456(6) 0.0482(4) Uani 1 1 d .
H10 H 0.6680 -0.0157 0.3650 0.058 Uiso 1 1 calc R
C8 C 0.50975(9) 0.14883(15) 0.38672(6) 0.0457(4) Uani 1 1 d .
H8 H 0.4750 0.2211 0.4080 0.055 Uiso 1 1 calc R
C6 C 0.44799(10) 0.26468(14) 0.29627(5) 0.0461(4) Uani 1 1 d .
C11 C 0.57108(11) -0.14406(15) 0.40459(6) 0.0531(4) Uani 1 1 d .
H11A H 0.5481 -0.1593 0.4438 0.064 Uiso 1 1 calc R
H11B H 0.6008 -0.2294 0.3912 0.064 Uiso 1 1 calc R
C3 C 0.28364(11) 0.36986(17) 0.24532(7) 0.0591(4) Uani 1 1 d .
H3 H 0.2281 0.4043 0.2288 0.071 Uiso 1 1 calc R
C1 C 0.39826(10) 0.18847(16) 0.25520(6) 0.0533(4) Uani 1 1 d .
H1 H 0.4199 0.1005 0.2446 0.064 Uiso 1 1 calc R
C9 C 0.59733(10) 0.10996(16) 0.42277(6) 0.0520(4) Uani 1 1 d .
H9A H 0.6438 0.1841 0.4195 0.062 Uiso 1 1 calc R
H9B H 0.5789 0.1033 0.4633 0.062 Uiso 1 1 calc R
C15 C 0.36462(11) 0.01708(18) 0.41040(6) 0.0532(4) Uani 1 1 d .
C12 C 0.48811(10) -0.10737(15) 0.36498(6) 0.0513(4) Uani 1 1 d .
H12 H 0.5100 -0.1019 0.3247 0.062 Uiso 1 1 calc R
C7 C 0.53420(10) 0.20749(16) 0.32655(6) 0.0540(4) Uani 1 1 d .
H7A H 0.5810 0.2809 0.3307 0.065 Uiso 1 1 calc R
H7B H 0.5619 0.1343 0.3030 0.065 Uiso 1 1 calc R
C5 C 0.41417(11) 0.39566(15) 0.31036(6) 0.0560(4) Uani 1 1 d .
H5 H 0.4472 0.4495 0.3372 0.067 Uiso 1 1 calc R
C2 C 0.31690(11) 0.24135(18) 0.22981(6) 0.0586(4) Uani 1 1 d .
H2 H 0.2847 0.1892 0.2021 0.070 Uiso 1 1 calc R
C4 C 0.33258(12) 0.44820(17) 0.28548(7) 0.0622(5) Uani 1 1 d .
H4 H 0.3107 0.5362 0.2958 0.075 Uiso 1 1 calc R
C14 C 0.33108(12) -0.1301(2) 0.40669(8) 0.0721(5) Uani 1 1 d .
H14A H 0.2681 -0.1343 0.3897 0.086 Uiso 1 1 calc R
H14B H 0.3289 -0.1721 0.4450 0.086 Uiso 1 1 calc R
C13 C 0.40173(14) -0.2041(2) 0.36890(8) 0.0767(5) Uani 1 1 d .
H13A H 0.3753 -0.2209 0.3306 0.092 Uiso 1 1 calc R
H13B H 0.4195 -0.2928 0.3859 0.092 Uiso 1 1 calc R
C16 C 0.81257(11) -0.02285(16) 0.42945(7) 0.0540(4) Uani 1 1 d .
C17 C 0.88157(13) -0.0303(2) 0.47900(8) 0.0760(5) Uani 1 1 d .
H17A H 0.9389 -0.0750 0.4663 0.114 Uiso 1 1 calc R
H17B H 0.8541 -0.0829 0.5102 0.114 Uiso 1 1 calc R
H17C H 0.8959 0.0622 0.4922 0.114 Uiso 1 1 calc R
N1 N 0.44858(8) 0.02730(11) 0.38287(4) 0.0437(3) Uani 1 1 d .
N2 N 0.72297(8) -0.05665(14) 0.44293(6) 0.0556(4) Uani 1 1 d .
O2 O 0.83750(9) 0.01163(14) 0.38055(5) 0.0756(4) Uani 1 1 d .
O1 O 0.32507(7) 0.11379(13) 0.43603(5) 0.0728(4) Uani 1 1 d .
H1A H 0.7076(11) -0.0770(17) 0.4795(8) 0.066(5) Uiso 1 1 d .

loop_
_atom_site_aniso_label
_atom_site_aniso_U_11
_atom_site_aniso_U_22
_atom_site_aniso_U_33
_atom_site_aniso_U_23
_atom_site_aniso_U_13
_atom_site_aniso_U_12
C10 0.0462(8) 0.0534(9) 0.0450(8) 0.0014(6) -0.0029(6) 0.0076(7)
C8 0.0453(7) 0.0389(8) 0.0528(8) -0.0018(6) -0.0032(6) 0.0023(6)
C6 0.0481(8) 0.0442(8) 0.0460(7) 0.0094(6) 0.0043(6) -0.0033(6)
C11 0.0609(9) 0.0437(9) 0.0548(8) -0.0033(6) -0.0015(7) 0.0105(7)
C3 0.0546(9) 0.0643(11) 0.0583(9) 0.0144(7) -0.0040(7) 0.0017(8)
C1 0.0589(9) 0.0437(9) 0.0574(8) 0.0011(6) 0.0061(7) -0.0023(7)
C9 0.0514(8) 0.0467(9) 0.0578(8) -0.0018(6) -0.0098(6) 0.0001(6)
C15 0.0449(8) 0.0672(11) 0.0476(8) 0.0160(7) -0.0061(6) 0.0034(7)
C12 0.0608(9) 0.0439(9) 0.0493(8) -0.0071(6) -0.0061(6) -0.0001(7)
C7 0.0473(8) 0.0514(9) 0.0633(9) 0.0096(7) 0.0037(7) -0.0004(7)
C5 0.0675(10) 0.0459(9) 0.0547(8) 0.0009(7) -0.0099(7) -0.0004(7)
C2 0.0611(9) 0.0630(11) 0.0517(8) 0.0045(7) -0.0043(7) -0.0130(8)
C4 0.0748(11) 0.0486(10) 0.0631(9) 0.0039(7) -0.0044(8) 0.0123(8)
C14 0.0600(10) 0.0793(14) 0.0770(11) 0.0171(9) -0.0131(8) -0.0202(9)
C13 0.0862(13) 0.0588(11) 0.0850(11) -0.0016(9) -0.0260(10) -0.0195(10)
C16 0.0521(9) 0.0446(9) 0.0653(10) 0.0005(7) -0.0063(7) 0.0029(7)
C17 0.0606(10) 0.0774(13) 0.0901(12) 0.0022(10) -0.0239(9) 0.0003(9)
N1 0.0422(6) 0.0423(7) 0.0465(6) 0.0003(5) -0.0010(5) 0.0007(5)
N2 0.0466(7) 0.0695(9) 0.0508(7) 0.0082(6) -0.0037(5) 0.0101(6)
O2 0.0628(7) 0.0883(10) 0.0757(8) 0.0133(6) 0.0028(6) -0.0144(6)
O1 0.0595(7) 0.0853(10) 0.0736(7) 0.0116(6) 0.0182(5) 0.0196(6)

loop_
_atom_type_symbol
_atom_type_description
_atom_type_scat_dispersion_real
_atom_type_scat_dispersion_imag
_atom_type_scat_source
C C 0.0033 0.0016 'International Tables Vol C Tables 4.2.6.8 and 6.1.1.4'
H H 0.0000 0.0000 'International Tables Vol C Tables 4.2.6.8 and 6.1.1.4'
N N 0.0061 0.0033 'International Tables Vol C Tables 4.2.6.8 and 6.1.1.4'
O O 0.0106 0.0060 'International Tables Vol C Tables 4.2.6.8 and 6.1.1.4'

loop_
_geom_angle_atom_site_label_1
_geom_angle_atom_site_label_2
_geom_angle_atom_site_label_3
_geom_angle
N2 C10 C11 111.64(11)
N2 C10 C9 109.40(11)
C11 C10 C9 110.58(12)
N1 C8 C9 108.35(11)
N1 C8 C7 111.87(11)
C9 C8 C7 113.44(11)
C5 C6 C1 117.78(13)
C5 C6 C7 120.06(13)
C1 C6 C7 122.13(13)
C10 C11 C12 110.05(11)
C2 C3 C4 119.79(15)
C2 C1 C6 120.90(14)
C10 C9 C8 113.84(11)
O1 C15 N1 124.59(15)
O1 C15 C14 126.68(14)
N1 C15 C14 108.68(14)
N1 C12 C11 109.06(11)
N1 C12 C13 102.48(13)
C11 C12 C13 115.67(13)
C6 C7 C8 111.81(11)
C4 C5 C6 121.45(14)
C3 C2 C1 120.30(15)
C3 C4 C5 119.76(15)
C15 C14 C13 105.75(13)
C14 C13 C12 105.88(14)
O2 C16 N2 123.26(14)
O2 C16 C17 121.76(15)
N2 C16 C17 114.98(15)
C15 N1 C8 123.43(12)
C15 N1 C12 113.69(12)
C8 N1 C12 119.98(11)
C16 N2 C10 122.40(13)

loop_
_geom_bond_atom_site_label_1
_geom_bond_atom_site_label_2
_geom_bond_distance
C10 N2 1.4546(17)
C10 C11 1.520(2)
C10 C9 1.522(2)
C8 N1 1.4527(17)
C8 C9 1.5327(18)
C8 C7 1.5348(19)
C6 C5 1.383(2)
C6 C1 1.386(2)
C6 C7 1.5038(19)
C11 C12 1.5235(19)
C3 C2 1.367(2)
C3 C4 1.377(2)
C1 C2 1.383(2)
C15 O1 1.2328(18)
C15 N1 1.3452(19)
C15 C14 1.492(2)
C12 N1 1.4664(18)
C12 C13 1.533(2)
C5 C4 1.379(2)
C14 C13 1.500(3)
C16 O2 1.2251(19)
C16 N2 1.339(2)
C16 C17 1.501(2)
